data_4032711
loop_
_publ_author_name
'Sun, Lang'
'Liu, Peng'
'Wang, Jing'
'Lu, Ping'
'Wang, Yanguang'

_publ_section_title
;
 Preparation of Spiro[indene-1,1'-isoindolin]-3'-ones via Sulfuric
 Acid-Promoted Cascade Cyclization.
;
_journal_issue 16
_journal_name_full 'The Journal of organic chemistry'
_journal_page_first 8407
_journal_page_last 8418
_journal_paper_doi 10.1021/acs.joc.7b00958
_journal_volume 82
_journal_year 2017
_chemical_formula_moiety 'C22 H15 N O'
_chemical_formula_sum 'C22 H15 N O'
_chemical_formula_weight 309.35
_chemical_name_systematic
;
 ? 
;
_space_group_crystal_system monoclinic
_space_group_IT_number 14
_space_group_name_Hall '-P 2ybc'
_space_group_name_H-M_alt 'P 1 21/c 1'
_symmetry_space_group_name_Hall '-P 2ybc'
_symmetry_space_group_name_H-M 'P 1 21/c 1'
_atom_sites_solution_hydrogens geom
_atom_sites_solution_primary direct
_atom_sites_solution_secondary difmap
_audit_creation_date 2015-06-04
_audit_creation_method
;
Olex2 1.2
(compiled 2014.03.20 svn.r2914 for OlexSys, GUI svn.r4816)
;
_cell_angle_alpha 90.00
_cell_angle_beta 99.967(6)
_cell_angle_gamma 90.00
_cell_formula_units_Z 4
_cell_length_a 15.8397(12)
_cell_length_b 12.2540(9)
_cell_length_c 8.6865(5)
_cell_measurement_reflns_used 1748
_cell_measurement_temperature 170
_cell_measurement_theta_max 29.3917
_cell_measurement_theta_min 3.0895
_cell_volume 1660.6(2)
_computing_cell_refinement
;
CrysAlisPro, Agilent Technologies,
Version 1.171.35.11 (release 16-05-2011 CrysAlis171 .NET)
(compiled May 16 2011,17:55:39)
;
_computing_data_collection
;
CrysAlisPro, Agilent Technologies,
Version 1.171.35.11 (release 16-05-2011 CrysAlis171 .NET)
(compiled May 16 2011,17:55:39)
;
_computing_data_reduction
;
CrysAlisPro, Agilent Technologies,
Version 1.171.35.11 (release 16-05-2011 CrysAlis171 .NET)
(compiled May 16 2011,17:55:39)
;
_computing_molecular_graphics 'Olex2 (Dolomanov et al., 2009)'
_computing_publication_material 'Olex2 (Dolomanov et al., 2009)'
_computing_structure_refinement 'ShelXL (Sheldrick, 2008)'
_computing_structure_solution 'ShelXS (Sheldrick, 2008)'
_diffrn_ambient_temperature 170
_diffrn_detector_area_resol_mean 10.3592
_diffrn_measured_fraction_theta_full 0.997
_diffrn_measured_fraction_theta_max 0.997
_diffrn_measurement_device_type 'Xcalibur, Atlas, Gemini ultra'
_diffrn_measurement_method '\w scans'
_diffrn_orient_matrix_UB_11 0.0287443000
_diffrn_orient_matrix_UB_12 -0.0445667000
_diffrn_orient_matrix_UB_13 0.0019264000
_diffrn_orient_matrix_UB_21 -0.0321000000
_diffrn_orient_matrix_UB_22 -0.0357825000
_diffrn_orient_matrix_UB_23 0.0180356000
_diffrn_orient_matrix_UB_31 -0.0145476000
_diffrn_orient_matrix_UB_32 -0.0090361000
_diffrn_orient_matrix_UB_33 -0.0809073000
_diffrn_radiation_monochromator graphite
_diffrn_radiation_type MoK\a
_diffrn_radiation_wavelength 0.71073
_diffrn_reflns_av_R_equivalents 0.0316
_diffrn_reflns_av_unetI/netI 0.0441
_diffrn_reflns_limit_h_max 18
_diffrn_reflns_limit_h_min -19
_diffrn_reflns_limit_k_max 14
_diffrn_reflns_limit_k_min -11
_diffrn_reflns_limit_l_max 10
_diffrn_reflns_limit_l_min -10
_diffrn_reflns_number 6772
_diffrn_reflns_theta_full 25.35
_diffrn_reflns_theta_max 25.35
_diffrn_reflns_theta_min 3.10
_diffrn_source 'Enhance (Mo) X-ray Source'
_exptl_absorpt_coefficient_mu 0.076
_exptl_absorpt_correction_T_max 1.00000
_exptl_absorpt_correction_T_min 0.87516
_exptl_absorpt_correction_type multi-scan
_exptl_absorpt_process_details
;
CrysAlisPro, Agilent Technologies,
Version 1.171.35.11 (release 16-05-2011 CrysAlis171 .NET)
(compiled May 16 2011,17:55:39)
Empirical absorption correction using spherical harmonics,
 implemented in SCALE3 ABSPACK scaling algorithm.
;
_exptl_crystal_colour colourless
_exptl_crystal_colour_primary colourless
_exptl_crystal_density_diffrn 1.237
_exptl_crystal_density_method 'not measured'
_exptl_crystal_description block
_exptl_crystal_F_000 648
_exptl_crystal_size_max 0.49
_exptl_crystal_size_mid 0.4
_exptl_crystal_size_min 0.36
_refine_diff_density_max 0.186
_refine_diff_density_min -0.186
_refine_diff_density_rms 0.040
_refine_ls_extinction_method none
_refine_ls_goodness_of_fit_ref 1.071
_refine_ls_hydrogen_treatment constr
_refine_ls_matrix_type full
_refine_ls_number_parameters 217
_refine_ls_number_reflns 3035
_refine_ls_number_restraints 0
_refine_ls_restrained_S_all 1.071
_refine_ls_R_factor_all 0.0616
_refine_ls_R_factor_gt 0.0411
_refine_ls_shift/su_max 0.000
_refine_ls_shift/su_mean 0.000
_refine_ls_structure_factor_coef Fsqd
_refine_ls_weighting_details 'calc w=1/[\s^2^(Fo^2^)+(0.0359P)^2^+0.2915P] where P=(Fo^2^+2Fc^2^)/3'
_refine_ls_weighting_scheme calc
_refine_ls_wR_factor_gt 0.0870
_refine_ls_wR_factor_ref 0.1017
_reflns_number_gt 2330
_reflns_number_total 3035
_reflns_threshold_expression >2sigma(I)
_cod_data_source_file jo7b00958_si_004.cif
_cod_data_source_block 150604_sl493_139
_cod_database_code 4032711
_chemical_oxdiff_formula 'c10 h10 N2 O8'
_reflns_odcompleteness_completeness 99.58
_reflns_odcompleteness_iscentric 1
_reflns_odcompleteness_theta 26.32
_olex2_refinement_description
;
1. Fixed Uiso
 At 1.2 times of:
  All C(H) groups
2.a Aromatic/amide H refined with riding coordinates:
 C2(H2), C3(H3), C4(H4), C5(H5), C9(H9), C12(H12), C13(H13), C14(H14),
 C15(H15), C16(H16), C18(H18), C19(H19), C20(H20), C21(H21), C22(H22)
;

loop_
_space_group_symop_id
_space_group_symop_operation_xyz
1 'x, y, z'
2 '-x, y+1/2, -z+1/2'
3 '-x, -y, -z'
4 'x, -y-1/2, z-1/2'

loop_
_atom_site_label
_atom_site_type_symbol
_atom_site_fract_x
_atom_site_fract_y
_atom_site_fract_z
_atom_site_U_iso_or_equiv
_atom_site_adp_type
_atom_site_occupancy
_atom_site_calc_flag
_atom_site_refinement_flags_posn
O1 O 0.26401(8) 0.59784(10) 0.14481(11) 0.0397(3) Uani 1 d .
N1 N 0.12052(11) 0.38975(14) 0.1020(2) 0.0560(5) Uani 1 d .
C1 C 0.11043(10) 0.55493(13) 0.28204(16) 0.0305(4) Uani 1 d .
C2 C 0.03100(11) 0.57212(16) 0.32551(18) 0.0414(4) Uani 1 d .
H2 H -0.0157 0.5251 0.2877 0.050 Uiso 1 calc R
C3 C 0.02009(12) 0.65749(18) 0.4234(2) 0.0539(5) Uani 1 d .
H3 H -0.0342 0.6698 0.4526 0.065 Uiso 1 calc R
C4 C 0.08799(12) 0.72491(18) 0.4789(2) 0.0566(6) Uani 1 d .
H4 H 0.0800 0.7844 0.5451 0.068 Uiso 1 calc R
C5 C 0.16781(11) 0.70704(15) 0.43929(19) 0.0423(5) Uani 1 d .
H5 H 0.2145 0.7532 0.4805 0.051 Uiso 1 calc R
C6 C 0.18008(10) 0.62256(13) 0.34014(16) 0.0297(4) Uani 1 d .
C7 C 0.11849(11) 0.46396(14) 0.18133(19) 0.0365(4) Uani 1 d .
C8 C 0.26402(10) 0.61348(13) 0.28397(17) 0.0302(4) Uani 1 d .
C9 C 0.34570(11) 0.63232(13) 0.39138(17) 0.0328(4) Uani 1 d .
H9 H 0.3877 0.6745 0.3523 0.039 Uiso 1 calc R
C10 C 0.36660(10) 0.59570(13) 0.53895(16) 0.0279(4) Uani 1 d .
C11 C 0.30867(9) 0.52092(13) 0.60660(16) 0.0267(4) Uani 1 d .
C12 C 0.27675(10) 0.42766(13) 0.52637(16) 0.0289(4) Uani 1 d .
H12 H 0.2922 0.4115 0.4279 0.035 Uiso 1 calc R
C13 C 0.22271(10) 0.35802(13) 0.58832(18) 0.0330(4) Uani 1 d .
H13 H 0.2007 0.2948 0.5319 0.040 Uiso 1 calc R
C14 C 0.20068(10) 0.38008(15) 0.73197(18) 0.0371(4) Uani 1 d .
H14 H 0.1638 0.3320 0.7747 0.045 Uiso 1 calc R
C15 C 0.23240(11) 0.47223(16) 0.81353(17) 0.0394(4) Uani 1 d .
H15 H 0.2170 0.4877 0.9122 0.047 Uiso 1 calc R
C16 C 0.28642(10) 0.54186(15) 0.75216(17) 0.0344(4) Uani 1 d .
H16 H 0.3086 0.6046 0.8095 0.041 Uiso 1 calc R
C17 C 0.45114(10) 0.61996(13) 0.63613(16) 0.0284(4) Uani 1 d .
C18 C 0.48859(10) 0.54575(14) 0.74909(18) 0.0345(4) Uani 1 d .
H18 H 0.4590 0.4804 0.7648 0.041 Uiso 1 calc R
C19 C 0.56828(11) 0.56555(15) 0.83903(18) 0.0377(4) Uani 1 d .
H19 H 0.5927 0.5141 0.9158 0.045 Uiso 1 calc R
C20 C 0.61211(11) 0.65982(15) 0.81712(18) 0.0379(4) Uani 1 d .
H20 H 0.6668 0.6735 0.8784 0.045 Uiso 1 calc R
C21 C 0.57619(11) 0.73413(15) 0.70599(19) 0.0390(4) Uani 1 d .
H21 H 0.6065 0.7990 0.6907 0.047 Uiso 1 calc R
C22 C 0.49645(10) 0.71529(14) 0.61640(18) 0.0349(4) Uani 1 d .
H22 H 0.4723 0.7676 0.5408 0.042 Uiso 1 calc R

loop_
_atom_site_aniso_label
_atom_site_aniso_U_11
_atom_site_aniso_U_22
_atom_site_aniso_U_33
_atom_site_aniso_U_23
_atom_site_aniso_U_13
_atom_site_aniso_U_12
O1 0.0432(7) 0.0453(7) 0.0296(6) 0.0020(5) 0.0032(5) 0.0037(6)
N1 0.0641(12) 0.0382(9) 0.0708(10) -0.0145(9) 0.0259(9) -0.0105(9)
C1 0.0321(9) 0.0290(9) 0.0292(7) 0.0008(7) 0.0021(7) 0.0036(7)
C2 0.0310(10) 0.0490(11) 0.0422(9) -0.0063(9) 0.0007(7) 0.0016(9)
C3 0.0300(10) 0.0767(15) 0.0534(10) -0.0232(11) 0.0030(8) 0.0123(10)
C4 0.0428(12) 0.0657(14) 0.0571(11) -0.0317(11) -0.0032(9) 0.0160(11)
C5 0.0356(10) 0.0429(11) 0.0434(9) -0.0143(9) -0.0074(8) 0.0055(9)
C6 0.0301(9) 0.0303(9) 0.0262(7) 0.0004(7) -0.0026(6) 0.0054(7)
C7 0.0371(10) 0.0303(10) 0.0428(9) -0.0014(8) 0.0087(7) -0.0041(8)
C8 0.0353(9) 0.0252(8) 0.0291(8) 0.0039(7) 0.0025(7) 0.0024(7)
C9 0.0306(9) 0.0335(9) 0.0344(8) 0.0021(7) 0.0057(7) -0.0037(8)
C10 0.0255(9) 0.0275(8) 0.0310(8) -0.0029(7) 0.0056(6) 0.0005(7)
C11 0.0211(8) 0.0296(9) 0.0277(7) 0.0020(7) -0.0005(6) 0.0021(7)
C12 0.0279(9) 0.0305(9) 0.0266(7) 0.0014(7) 0.0003(6) 0.0038(7)
C13 0.0301(9) 0.0281(9) 0.0375(8) 0.0035(7) -0.0037(7) -0.0014(7)
C14 0.0251(9) 0.0468(11) 0.0379(9) 0.0114(8) 0.0010(7) -0.0053(8)
C15 0.0317(9) 0.0586(12) 0.0284(8) -0.0008(8) 0.0064(7) -0.0046(9)
C16 0.0296(9) 0.0423(10) 0.0301(8) -0.0058(7) 0.0023(7) -0.0051(8)
C17 0.0241(8) 0.0314(9) 0.0301(7) -0.0032(7) 0.0059(6) -0.0009(7)
C18 0.0289(9) 0.0335(9) 0.0399(8) 0.0019(8) 0.0030(7) -0.0031(8)
C19 0.0307(9) 0.0414(10) 0.0392(9) 0.0026(8) 0.0012(7) 0.0029(8)
C20 0.0256(9) 0.0465(11) 0.0400(9) -0.0087(8) 0.0011(7) -0.0010(8)
C21 0.0318(9) 0.0380(10) 0.0472(9) -0.0065(8) 0.0063(7) -0.0087(8)
C22 0.0324(9) 0.0331(9) 0.0386(8) 0.0007(8) 0.0047(7) -0.0010(8)

loop_
_atom_type_symbol
_atom_type_description
_atom_type_scat_dispersion_real
_atom_type_scat_dispersion_imag
_atom_type_scat_source
C C 0.0033 0.0016 'International Tables Vol C Tables 4.2.6.8 and 6.1.1.4'
H H 0.0000 0.0000 'International Tables Vol C Tables 4.2.6.8 and 6.1.1.4'
N N 0.0061 0.0033 'International Tables Vol C Tables 4.2.6.8 and 6.1.1.4'
O O 0.0106 0.0060 'International Tables Vol C Tables 4.2.6.8 and 6.1.1.4'

loop_
_geom_angle_atom_site_label_1
_geom_angle_atom_site_label_2
_geom_angle_atom_site_label_3
_geom_angle
C2 C1 C6 120.34(15)
C2 C1 C7 117.57(15)
C6 C1 C7 122.05(15)
C1 C2 H2 120.0
C3 C2 C1 119.90(17)
C3 C2 H2 120.0
C2 C3 H3 120.1
C4 C3 C2 119.89(17)
C4 C3 H3 120.1
C3 C4 H4 119.7
C3 C4 C5 120.69(18)
C5 C4 H4 119.7
C4 C5 H5 119.8
C6 C5 C4 120.44(17)
C6 C5 H5 119.8
C1 C6 C8 121.76(14)
C5 C6 C1 118.71(16)
C5 C6 C8 119.17(15)
N1 C7 C1 176.26(19)
O1 C8 C6 119.02(14)
O1 C8 C9 119.94(15)
C9 C8 C6 120.84(13)
C8 C9 H9 116.8
C10 C9 C8 126.49(15)
C10 C9 H9 116.8
C9 C10 C11 121.02(14)
C9 C10 C17 121.64(14)
C17 C10 C11 117.14(12)
C12 C11 C10 120.32(13)
C12 C11 C16 118.67(14)
C16 C11 C10 121.00(14)
C11 C12 H12 119.7
C13 C12 C11 120.63(14)
C13 C12 H12 119.7
C12 C13 H13 119.9
C14 C13 C12 120.13(15)
C14 C13 H13 119.9
C13 C14 H14 120.1
C13 C14 C15 119.86(15)
C15 C14 H14 120.1
C14 C15 H15 119.9
C16 C15 C14 120.18(14)
C16 C15 H15 119.9
C11 C16 H16 119.7
C15 C16 C11 120.53(15)
C15 C16 H16 119.7
C18 C17 C10 120.14(14)
C18 C17 C22 117.85(14)
C22 C17 C10 122.00(14)
C17 C18 H18 119.4
C19 C18 C17 121.20(16)
C19 C18 H18 119.4
C18 C19 H19 120.0
C20 C19 C18 120.02(16)
C20 C19 H19 120.0
C19 C20 H20 120.2
C21 C20 C19 119.64(15)
C21 C20 H20 120.2
C20 C21 H21 119.7
C20 C21 C22 120.69(17)
C22 C21 H21 119.7
C17 C22 H22 119.7
C21 C22 C17 120.60(15)
C21 C22 H22 119.7

loop_
_geom_bond_atom_site_label_1
_geom_bond_atom_site_label_2
_geom_bond_distance
O1 C8 1.2238(17)
N1 C7 1.145(2)
C1 C2 1.391(2)
C1 C6 1.402(2)
C1 C7 1.436(2)
C2 H2 0.9500
C2 C3 1.378(3)
C3 H3 0.9500
C3 C4 1.375(3)
C4 H4 0.9500
C4 C5 1.384(3)
C5 H5 0.9500
C5 C6 1.382(2)
C6 C8 1.498(2)
C8 C9 1.476(2)
C9 H9 0.9500
C9 C10 1.344(2)
C10 C11 1.488(2)
C10 C17 1.484(2)
C11 C12 1.388(2)
C11 C16 1.394(2)
C12 H12 0.9500
C12 C13 1.382(2)
C13 H13 0.9500
C13 C14 1.379(2)
C14 H14 0.9500
C14 C15 1.381(2)
C15 H15 0.9500
C15 C16 1.379(2)
C16 H16 0.9500
C17 C18 1.393(2)
C17 C22 1.397(2)
C18 H18 0.9500
C18 C19 1.386(2)
C19 H19 0.9500
C19 C20 1.378(2)
C20 H20 0.9500
C20 C21 1.376(2)
C21 H21 0.9500
C21 C22 1.384(2)
C22 H22 0.9500

loop_
_geom_torsion_atom_site_label_1
_geom_torsion_atom_site_label_2
_geom_torsion_atom_site_label_3
_geom_torsion_atom_site_label_4
_geom_torsion
O1 C8 C9 C10 -142.22(17)
C1 C2 C3 C4 -0.5(3)
C1 C6 C8 O1 40.1(2)
C1 C6 C8 C9 -145.12(15)
C2 C1 C6 C5 -0.8(2)
C2 C1 C6 C8 -173.92(15)
C2 C1 C7 N1 -7(3)
C2 C3 C4 C5 -1.0(3)
C3 C4 C5 C6 1.6(3)
C4 C5 C6 C1 -0.6(2)
C4 C5 C6 C8 172.62(17)
C5 C6 C8 O1 -132.98(16)
C5 C6 C8 C9 41.8(2)
C6 C1 C2 C3 1.4(2)
C6 C1 C7 N1 170(3)
C6 C8 C9 C10 43.0(2)
C7 C1 C2 C3 179.25(16)
C7 C1 C6 C5 -178.55(15)
C7 C1 C6 C8 8.4(2)
C8 C9 C10 C11 5.4(3)
C8 C9 C10 C17 179.97(15)
C9 C10 C11 C12 50.3(2)
C9 C10 C11 C16 -130.68(17)
C9 C10 C17 C18 -148.96(16)
C9 C10 C17 C22 29.7(2)
C10 C11 C12 C13 -179.81(14)
C10 C11 C16 C15 179.75(15)
C10 C17 C18 C19 178.64(14)
C10 C17 C22 C21 -178.23(14)
C11 C10 C17 C18 25.8(2)
C11 C10 C17 C22 -155.51(14)
C11 C12 C13 C14 -0.7(2)
C12 C11 C16 C15 -1.2(2)
C12 C13 C14 C15 0.3(2)
C13 C14 C15 C16 -0.4(2)
C14 C15 C16 C11 0.9(2)
C16 C11 C12 C13 1.2(2)
C17 C10 C11 C12 -124.48(15)
C17 C10 C11 C16 54.5(2)
C17 C18 C19 C20 -0.2(3)
C18 C17 C22 C21 0.5(2)
C18 C19 C20 C21 0.2(2)
C19 C20 C21 C22 0.2(2)
C20 C21 C22 C17 -0.5(2)
C22 C17 C18 C19 -0.1(2)
